data_7060589
loop_
_publ_author_name
'Kordestani, Nazanin'
'Amiri Rudbari, Hadi'
'Correia, Isabel'
'Valente, Andreia'
'C\^orte-Real, Leonor'
'Islam, Mohammad Khairul'
'Micale, Nicola'
'Braun, Jason D.'
'Herbert, David E.'
'Tumanov, Nikolay'
'Wouters, Johan'
'Enamullah, Mohammed'

_publ_section_title
;
 Heteroleptic enantiopure Pd(ii)-complexes derived from
 halogen-substituted Schiff bases and 2-picolylamine: synthesis,
 experimental and computational characterization and investigation of the
 influence of chirality and halogen atoms on the anticancer activity
;
_journal_issue 20
_journal_name_full 'New Journal of Chemistry'
_journal_page_first 9163
_journal_page_last 9180
_journal_paper_doi 10.1039/D1NJ01491A
_journal_volume 45
_journal_year 2021
_chemical_formula_moiety 'C25 H22 N4 O3 S'
_chemical_formula_sum 'C25 H22 N4 O3 S'
_chemical_formula_weight 458.53
_space_group_IT_number 14
_space_group_name_Hall '-P 2ybc'
_space_group_name_H-M_alt 'P 1 21/c 1'
_symmetry_cell_setting monoclinic
_symmetry_space_group_name_Hall '-P 2ybc'
_symmetry_space_group_name_H-M 'P 1 21/c 1'
_atom_sites_solution_hydrogens geom
_atom_sites_solution_primary direct
_atom_sites_solution_secondary difmap
_audit_block_doi 10.5517/ccdc.csd.cc24sbr1
_audit_creation_method SHELXL-97
_audit_update_record
;
2020-03-11 deposited with the CCDC.	2021-04-16 downloaded from the CCDC.
;
_cell_angle_alpha 90.00
_cell_angle_beta 101.552(2)
_cell_angle_gamma 90.00
_cell_formula_units_Z 4
_cell_length_a 12.2131(6)
_cell_length_b 11.3453(5)
_cell_length_c 16.9589(6)
_cell_measurement_reflns_used 5740
_cell_measurement_temperature 296(2)
_cell_measurement_theta_max 28.3
_cell_measurement_theta_min 2.5
_cell_volume 2302.25(17)
_computing_cell_refinement 'APEX2/SAINT (Bruker, 2004)'
_computing_data_collection 'APEX2 (Bruker, 2004)'
_computing_data_reduction 'SAINT/XPREP (Bruker, 2004)'
_computing_molecular_graphics 'Ortep-3 (Farrugia (1997)'
_computing_publication_material 'SHELXL-97 (Sheldrick, 2008) and  PLATON  (Spek, 2009)'
_computing_structure_refinement 'SHELXL97 (Sheldrick, 2008)'
_computing_structure_solution 'SHELXS97 (Sheldrick, 2008)'
_diffrn_ambient_temperature 296(2)
_diffrn_detector_area_resol_mean 10.0
_diffrn_measured_fraction_theta_full 0.989
_diffrn_measured_fraction_theta_max 0.989
_diffrn_measurement_device_type 'Bruker APEXII CCD'
_diffrn_measurement_method '\w scans'
_diffrn_radiation_monochromator graphite
_diffrn_radiation_source 'fine-focus sealed tube'
_diffrn_radiation_type MoK\a
_diffrn_radiation_wavelength 0.71073
_diffrn_reflns_av_R_equivalents 0.0261
_diffrn_reflns_av_sigmaI/netI 0.0313
_diffrn_reflns_limit_h_max 15
_diffrn_reflns_limit_h_min -16
_diffrn_reflns_limit_k_max 14
_diffrn_reflns_limit_k_min -15
_diffrn_reflns_limit_l_max 22
_diffrn_reflns_limit_l_min -13
_diffrn_reflns_number 19091
_diffrn_reflns_theta_full 28.33
_diffrn_reflns_theta_max 28.33
_diffrn_reflns_theta_min 2.45
_diffrn_standards_number 0
_exptl_absorpt_coefficient_mu 0.175
_exptl_absorpt_correction_T_max 0.966
_exptl_absorpt_correction_T_min 0.932
_exptl_absorpt_correction_type multi-scan
_exptl_absorpt_process_details 'SADABS (Bruker, 1999)'
_exptl_crystal_colour Colourless
_exptl_crystal_density_diffrn 1.323
_exptl_crystal_density_method 'not measured'
_exptl_crystal_description Block
_exptl_crystal_F_000 960
_exptl_crystal_size_max 0.40
_exptl_crystal_size_mid 0.30
_exptl_crystal_size_min 0.20
_refine_diff_density_max 0.199
_refine_diff_density_min -0.269
_refine_diff_density_rms 0.061
_refine_ls_extinction_method none
_refine_ls_goodness_of_fit_ref 1.023
_refine_ls_hydrogen_treatment constr
_refine_ls_matrix_type full
_refine_ls_number_parameters 299
_refine_ls_number_reflns 5675
_refine_ls_number_restraints 0
_refine_ls_restrained_S_all 1.023
_refine_ls_R_factor_all 0.0752
_refine_ls_R_factor_gt 0.0476
_refine_ls_shift/su_max 0.000
_refine_ls_shift/su_mean 0.000
_refine_ls_structure_factor_coef Fsqd
_refine_ls_weighting_details 'calc w=1/[\s^2^(Fo^2^)+(0.0760P)^2^+0.4409P] where P=(Fo^2^+2Fc^2^)/3'
_refine_ls_weighting_scheme calc
_refine_ls_wR_factor_gt 0.1243
_refine_ls_wR_factor_ref 0.1452
_reflns_number_gt 3945
_reflns_number_total 5675
_reflns_threshold_expression I>2\s(I)
_cod_data_source_file d1nj01491a2.cif
_cod_data_source_block tet_pome_hh_4no2ncs
_cod_depositor_comments 'Adding full bibliography for 7060575--7060596.cif.'
_cod_original_sg_symbol_H-M 'P 21/c'
_cod_database_code 7060589

loop_
_symmetry_equiv_pos_as_xyz
'x, y, z'
'-x, y+1/2, -z+1/2'
'-x, -y, -z'
'x, -y-1/2, z-1/2'

loop_
_atom_site_label
_atom_site_type_symbol
_atom_site_fract_x
_atom_site_fract_y
_atom_site_fract_z
_atom_site_U_iso_or_equiv
_atom_site_adp_type
_atom_site_occupancy
_atom_site_symmetry_multiplicity
_atom_site_calc_flag
_atom_site_refinement_flags
_atom_site_disorder_assembly
_atom_site_disorder_group
C1 C 0.92256(14) 0.73138(15) 0.08735(10) 0.0388(4) Uani 1 1 d . . .
H1 H 0.9140 0.7600 0.1403 0.047 Uiso 1 1 calc R . .
C2 C 1.03442(15) 0.77575(16) 0.06885(11) 0.0424(4) Uani 1 1 d . . .
H2 H 1.0212 0.8025 0.0128 0.051 Uiso 1 1 calc R . .
C3 C 1.09741(19) 0.87179(19) 0.12196(14) 0.0609(6) Uani 1 1 d . . .
H3A H 1.1112 0.8472 0.1778 0.073 Uiso 1 1 calc R . .
H3B H 1.0532 0.9434 0.1168 0.073 Uiso 1 1 calc R . .
C4 C 1.2080(2) 0.8947(2) 0.09603(17) 0.0719(7) Uani 1 1 d . . .
H4A H 1.1931 0.9380 0.0457 0.086 Uiso 1 1 calc R . .
H4B H 1.2540 0.9444 0.1361 0.086 Uiso 1 1 calc R . .
C5 C 1.27355(17) 0.78505(19) 0.08500(12) 0.0520(5) Uani 1 1 d . . .
C6 C 1.38770(19) 0.7915(2) 0.08414(15) 0.0696(7) Uani 1 1 d . . .
H6 H 1.4234 0.8643 0.0910 0.084 Uiso 1 1 calc R . .
C7 C 1.44791(18) 0.6937(3) 0.07350(15) 0.0722(7) Uani 1 1 d . . .
H7 H 1.5233 0.7009 0.0719 0.087 Uiso 1 1 calc R . .
C8 C 1.39821(18) 0.5844(2) 0.06512(14) 0.0642(6) Uani 1 1 d . . .
H8 H 1.4400 0.5177 0.0589 0.077 Uiso 1 1 calc R . .
C9 C 1.28554(16) 0.57432(19) 0.06608(11) 0.0514(5) Uani 1 1 d . . .
H9 H 1.2515 0.5006 0.0605 0.062 Uiso 1 1 calc R . .
C10 C 1.22315(14) 0.67383(16) 0.07540(10) 0.0411(4) Uani 1 1 d . . .
C11 C 1.10388(13) 0.66668(15) 0.07614(9) 0.0359(4) Uani 1 1 d . . .
C12 C 0.82189(14) 0.76617(14) 0.02461(10) 0.0366(4) Uani 1 1 d . . .
C13 C 0.73591(15) 0.83212(16) 0.04467(11) 0.0444(4) Uani 1 1 d . . .
H13 H 0.7389 0.8527 0.0981 0.053 Uiso 1 1 calc R . .
C14 C 0.64630(16) 0.86767(18) -0.01317(11) 0.0494(5) Uani 1 1 d . . .
H14 H 0.5902 0.9133 0.0013 0.059 Uiso 1 1 calc R . .
C15 C 0.63938(14) 0.83580(17) -0.09269(11) 0.0440(4) Uani 1 1 d . . .
C16 C 0.72258(16) 0.76834(18) -0.11411(11) 0.0490(5) Uani 1 1 d . . .
H16 H 0.7184 0.7459 -0.1674 0.059 Uiso 1 1 calc R . .
C17 C 0.81258(16) 0.73456(17) -0.05500(11) 0.0474(4) Uani 1 1 d . . .
H17 H 0.8687 0.6890 -0.0695 0.057 Uiso 1 1 calc R . .
C18 C 0.87790(14) 0.52180(15) 0.12033(9) 0.0372(4) Uani 1 1 d . . .
C19 C 0.88003(14) 0.30493(15) 0.14809(9) 0.0367(4) Uani 1 1 d . . .
C20 C 0.95837(14) 0.22017(15) 0.18188(10) 0.0395(4) Uani 1 1 d . . .
H20 H 1.0343 0.2356 0.1870 0.047 Uiso 1 1 calc R . .
C21 C 0.92374(15) 0.11354(15) 0.20772(10) 0.0390(4) Uani 1 1 d . . .
H21 H 0.9757 0.0569 0.2303 0.047 Uiso 1 1 calc R . .
C22 C 0.81128(15) 0.09246(15) 0.19956(10) 0.0390(4) Uani 1 1 d . . .
C23 C 0.73188(15) 0.17244(17) 0.16287(11) 0.0467(4) Uani 1 1 d . . .
H23 H 0.6562 0.1548 0.1557 0.056 Uiso 1 1 calc R . .
C24 C 0.76675(15) 0.27941(17) 0.13695(11) 0.0462(4) Uani 1 1 d . . .
H24 H 0.7143 0.3341 0.1121 0.055 Uiso 1 1 calc R . .
C25 C 0.5391(2) 0.8481(3) -0.22823(14) 0.1024(11) Uani 1 1 d . . .
H25A H 0.6030 0.8784 -0.2466 0.154 Uiso 1 1 calc R . .
H25B H 0.4724 0.8826 -0.2591 0.154 Uiso 1 1 calc R . .
H25C H 0.5361 0.7641 -0.2348 0.154 Uiso 1 1 calc R . .
N1 N 1.05243(11) 0.57112(12) 0.08653(8) 0.0368(3) Uani 1 1 d . . .
N2 N 0.94184(11) 0.60163(13) 0.09060(8) 0.0386(3) Uani 1 1 d . . .
N3 N 0.92205(12) 0.41066(13) 0.12393(9) 0.0413(3) Uani 1 1 d . . .
H3 H 0.9852 0.4050 0.1091 0.050 Uiso 1 1 calc R . .
N4 N 0.77393(14) -0.01876(13) 0.22923(9) 0.0470(4) Uani 1 1 d . . .
O1 O 0.54787(12) 0.87658(16) -0.14568(9) 0.0674(4) Uani 1 1 d . . .
O2 O 0.67469(14) -0.03539(14) 0.22450(12) 0.0768(5) Uani 1 1 d . . .
O3 O 0.84533(14) -0.09207(12) 0.25624(9) 0.0645(4) Uani 1 1 d . . .
S1 S 0.76287(4) 0.56182(5) 0.15153(3) 0.05616(17) Uani 1 1 d . . .

loop_
_atom_site_aniso_label
_atom_site_aniso_U_11
_atom_site_aniso_U_22
_atom_site_aniso_U_33
_atom_site_aniso_U_23
_atom_site_aniso_U_13
_atom_site_aniso_U_12
C1 0.0412(9) 0.0361(9) 0.0416(9) 0.0011(7) 0.0144(7) 0.0013(7)
C2 0.0406(9) 0.0414(10) 0.0470(9) 0.0066(7) 0.0133(7) -0.0027(7)
C3 0.0585(13) 0.0439(12) 0.0836(15) -0.0099(10) 0.0221(11) -0.0107(9)
C4 0.0606(14) 0.0510(13) 0.1072(19) 0.0021(12) 0.0242(13) -0.0190(11)
C5 0.0452(11) 0.0555(12) 0.0556(11) 0.0098(9) 0.0106(8) -0.0108(9)
C6 0.0458(12) 0.0753(17) 0.0867(16) 0.0207(13) 0.0106(11) -0.0186(11)
C7 0.0349(11) 0.097(2) 0.0850(16) 0.0253(14) 0.0133(10) -0.0064(12)
C8 0.0411(11) 0.0819(17) 0.0728(14) 0.0145(12) 0.0188(10) 0.0084(11)
C9 0.0407(10) 0.0599(13) 0.0550(11) 0.0056(9) 0.0132(8) -0.0012(9)
C10 0.0356(9) 0.0490(10) 0.0389(9) 0.0073(7) 0.0082(7) -0.0043(7)
C11 0.0342(8) 0.0409(9) 0.0335(8) 0.0012(6) 0.0089(6) -0.0027(7)
C12 0.0369(9) 0.0332(9) 0.0421(9) 0.0023(6) 0.0135(7) 0.0005(7)
C13 0.0474(10) 0.0452(10) 0.0441(9) -0.0029(7) 0.0176(8) 0.0071(8)
C14 0.0436(10) 0.0530(12) 0.0563(11) 0.0051(8) 0.0208(9) 0.0131(8)
C15 0.0343(9) 0.0474(11) 0.0513(10) 0.0094(8) 0.0112(8) 0.0006(7)
C16 0.0490(11) 0.0571(12) 0.0417(9) -0.0039(8) 0.0113(8) 0.0080(9)
C17 0.0452(10) 0.0514(11) 0.0486(10) -0.0024(8) 0.0165(8) 0.0150(8)
C18 0.0341(8) 0.0408(9) 0.0374(8) 0.0062(7) 0.0093(6) 0.0001(7)
C19 0.0360(9) 0.0378(9) 0.0364(8) 0.0035(6) 0.0075(6) -0.0014(7)
C20 0.0313(8) 0.0417(10) 0.0453(9) -0.0025(7) 0.0073(7) 0.0007(7)
C21 0.0410(9) 0.0354(9) 0.0392(9) -0.0001(7) 0.0045(7) 0.0065(7)
C22 0.0459(10) 0.0335(9) 0.0383(8) 0.0028(7) 0.0104(7) -0.0001(7)
C23 0.0347(9) 0.0457(11) 0.0594(11) 0.0102(8) 0.0089(8) -0.0023(8)
C24 0.0340(9) 0.0446(10) 0.0578(11) 0.0164(8) 0.0041(8) 0.0021(7)
C25 0.0617(16) 0.191(4) 0.0525(14) 0.0146(17) 0.0076(12) 0.0339(19)
N1 0.0311(7) 0.0407(8) 0.0399(7) 0.0025(6) 0.0107(6) -0.0008(6)
N2 0.0325(7) 0.0383(8) 0.0475(8) 0.0078(6) 0.0143(6) 0.0026(6)
N3 0.0328(7) 0.0405(8) 0.0535(9) 0.0086(6) 0.0153(6) 0.0010(6)
N4 0.0610(11) 0.0336(8) 0.0477(8) 0.0027(6) 0.0141(7) 0.0000(7)
O1 0.0415(8) 0.1031(13) 0.0572(9) 0.0153(8) 0.0089(6) 0.0164(8)
O2 0.0592(10) 0.0544(10) 0.1253(15) 0.0252(9) 0.0387(10) -0.0027(8)
O3 0.0723(11) 0.0395(8) 0.0751(10) 0.0140(7) -0.0013(8) 0.0038(7)
S1 0.0479(3) 0.0527(3) 0.0776(4) 0.0104(2) 0.0358(3) 0.0057(2)

loop_
_atom_type_symbol
_atom_type_description
_atom_type_scat_dispersion_real
_atom_type_scat_dispersion_imag
_atom_type_scat_source
C C 0.0033 0.0016 'International Tables Vol C Tables 4.2.6.8 and 6.1.1.4'
H H 0.0000 0.0000 'International Tables Vol C Tables 4.2.6.8 and 6.1.1.4'
N N 0.0061 0.0033 'International Tables Vol C Tables 4.2.6.8 and 6.1.1.4'
O O 0.0106 0.0060 'International Tables Vol C Tables 4.2.6.8 and 6.1.1.4'
S S 0.1246 0.1234 'International Tables Vol C Tables 4.2.6.8 and 6.1.1.4'

loop_
_citation_id
_citation_doi
_citation_year
1 10.1016/j.molstruc.2020.128961 2020

loop_
_geom_angle_atom_site_label_1
_geom_angle_atom_site_label_2
_geom_angle_atom_site_label_3
_geom_angle
_geom_angle_site_symmetry_1
_geom_angle_site_symmetry_3
_geom_angle_publ_flag
N2 C1 C12 112.65(14) . . ?
N2 C1 C2 100.93(13) . . ?
C12 C1 C2 113.59(14) . . ?
N2 C1 H1 109.8 . . ?
C12 C1 H1 109.8 . . ?
C2 C1 H1 109.8 . . ?
C11 C2 C3 109.48(16) . . ?
C11 C2 C1 102.95(14) . . ?
C3 C2 C1 118.42(15) . . ?
C11 C2 H2 108.5 . . ?
C3 C2 H2 108.5 . . ?
C1 C2 H2 108.5 . . ?
C2 C3 C4 108.89(18) . . ?
C2 C3 H3A 109.9 . . ?
C4 C3 H3A 109.9 . . ?
C2 C3 H3B 109.9 . . ?
C4 C3 H3B 109.9 . . ?
H3A C3 H3B 108.3 . . ?
C5 C4 C3 114.66(18) . . ?
C5 C4 H4A 108.6 . . ?
C3 C4 H4A 108.6 . . ?
C5 C4 H4B 108.6 . . ?
C3 C4 H4B 108.6 . . ?
H4A C4 H4B 107.6 . . ?
C6 C5 C10 117.5(2) . . ?
C6 C5 C4 120.8(2) . . ?
C10 C5 C4 121.70(18) . . ?
C7 C6 C5 121.6(2) . . ?
C7 C6 H6 119.2 . . ?
C5 C6 H6 119.2 . . ?
C6 C7 C8 120.6(2) . . ?
C6 C7 H7 119.7 . . ?
C8 C7 H7 119.7 . . ?
C7 C8 C9 119.5(2) . . ?
C7 C8 H8 120.3 . . ?
C9 C8 H8 120.3 . . ?
C8 C9 C10 120.3(2) . . ?
C8 C9 H9 119.9 . . ?
C10 C9 H9 119.9 . . ?
C9 C10 C5 120.52(17) . . ?
C9 C10 C11 121.76(17) . . ?
C5 C10 C11 117.72(17) . . ?
N1 C11 C10 124.37(16) . . ?
N1 C11 C2 115.24(14) . . ?
C10 C11 C2 120.31(15) . . ?
C17 C12 C13 117.56(16) . . ?
C17 C12 C1 121.21(15) . . ?
C13 C12 C1 121.23(15) . . ?
C14 C13 C12 121.12(16) . . ?
C14 C13 H13 119.4 . . ?
C12 C13 H13 119.4 . . ?
C13 C14 C15 120.22(16) . . ?
C13 C14 H14 119.9 . . ?
C15 C14 H14 119.9 . . ?
O1 C15 C16 124.32(17) . . ?
O1 C15 C14 115.78(16) . . ?
C16 C15 C14 119.89(17) . . ?
C15 C16 C17 118.89(17) . . ?
C15 C16 H16 120.6 . . ?
C17 C16 H16 120.6 . . ?
C12 C17 C16 122.30(16) . . ?
C12 C17 H17 118.9 . . ?
C16 C17 H17 118.9 . . ?
N2 C18 N3 112.38(14) . . ?
N2 C18 S1 121.49(13) . . ?
N3 C18 S1 126.08(12) . . ?
C24 C19 C20 119.63(15) . . ?
C24 C19 N3 123.59(15) . . ?
C20 C19 N3 116.73(15) . . ?
C21 C20 C19 120.34(16) . . ?
C21 C20 H20 119.8 . . ?
C19 C20 H20 119.8 . . ?
C22 C21 C20 118.95(16) . . ?
C22 C21 H21 120.5 . . ?
C20 C21 H21 120.5 . . ?
C21 C22 C23 121.90(16) . . ?
C21 C22 N4 119.30(16) . . ?
C23 C22 N4 118.79(16) . . ?
C22 C23 C24 119.02(17) . . ?
C22 C23 H23 120.5 . . ?
C24 C23 H23 120.5 . . ?
C23 C24 C19 120.02(16) . . ?
C23 C24 H24 120.0 . . ?
C19 C24 H24 120.0 . . ?
O1 C25 H25A 109.5 . . ?
O1 C25 H25B 109.5 . . ?
H25A C25 H25B 109.5 . . ?
O1 C25 H25C 109.5 . . ?
H25A C25 H25C 109.5 . . ?
H25B C25 H25C 109.5 . . ?
C11 N1 N2 107.44(13) . . ?
C18 N2 N1 118.86(13) . . ?
C18 N2 C1 125.07(14) . . ?
N1 N2 C1 112.75(13) . . ?
C18 N3 C19 129.75(14) . . ?
C18 N3 H3 115.1 . . ?
C19 N3 H3 115.1 . . ?
O2 N4 O3 123.07(16) . . ?
O2 N4 C22 119.14(16) . . ?
O3 N4 C22 117.76(16) . . ?
C15 O1 C25 117.47(17) . . ?

loop_
_geom_bond_atom_site_label_1
_geom_bond_atom_site_label_2
_geom_bond_distance
_geom_bond_site_symmetry_2
_geom_bond_publ_flag
C1 N2 1.490(2) . ?
C1 C12 1.509(2) . ?
C1 C2 1.546(2) . ?
C1 H1 0.9800 . ?
C2 C11 1.491(2) . ?
C2 C3 1.521(3) . ?
C2 H2 0.9800 . ?
C3 C4 1.525(3) . ?
C3 H3A 0.9700 . ?
C3 H3B 0.9700 . ?
C4 C5 1.511(3) . ?
C4 H4A 0.9700 . ?
C4 H4B 0.9700 . ?
C5 C6 1.399(3) . ?
C5 C10 1.399(3) . ?
C6 C7 1.364(4) . ?
C6 H6 0.9300 . ?
C7 C8 1.375(3) . ?
C7 H7 0.9300 . ?
C8 C9 1.384(3) . ?
C8 H8 0.9300 . ?
C9 C10 1.389(3) . ?
C9 H9 0.9300 . ?
C10 C11 1.462(2) . ?
C11 N1 1.283(2) . ?
C12 C17 1.379(2) . ?
C12 C13 1.386(2) . ?
C13 C14 1.376(3) . ?
C13 H13 0.9300 . ?
C14 C15 1.382(3) . ?
C14 H14 0.9300 . ?
C15 O1 1.367(2) . ?
C15 C16 1.378(2) . ?
C16 C17 1.385(3) . ?
C16 H16 0.9300 . ?
C17 H17 0.9300 . ?
C18 N2 1.357(2) . ?
C18 N3 1.368(2) . ?
C18 S1 1.6605(17) . ?
C19 C24 1.389(2) . ?
C19 C20 1.396(2) . ?
C19 N3 1.398(2) . ?
C20 C21 1.382(2) . ?
C20 H20 0.9300 . ?
C21 C22 1.374(2) . ?
C21 H21 0.9300 . ?
C22 C23 1.382(2) . ?
C22 N4 1.465(2) . ?
C23 C24 1.387(2) . ?
C23 H23 0.9300 . ?
C24 H24 0.9300 . ?
C25 O1 1.420(3) . ?
C25 H25A 0.9600 . ?
C25 H25B 0.9600 . ?
C25 H25C 0.9600 . ?
N1 N2 1.4093(18) . ?
N3 H3 0.8600 . ?
N4 O2 1.213(2) . ?
N4 O3 1.226(2) . ?

loop_
_geom_torsion_atom_site_label_1
_geom_torsion_atom_site_label_2
_geom_torsion_atom_site_label_3
_geom_torsion_atom_site_label_4
_geom_torsion
_geom_torsion_site_symmetry_1
_geom_torsion_site_symmetry_2
_geom_torsion_site_symmetry_3
_geom_torsion_site_symmetry_4
_geom_torsion_publ_flag
N2 C1 C2 C11 -7.65(16) . . . . ?
C12 C1 C2 C11 -128.47(15) . . . . ?
N2 C1 C2 C3 -128.56(17) . . . . ?
C12 C1 C2 C3 110.63(19) . . . . ?
C11 C2 C3 C4 58.6(2) . . . . ?
C1 C2 C3 C4 176.09(17) . . . . ?
C2 C3 C4 C5 -47.5(3) . . . . ?
C3 C4 C5 C6 -161.6(2) . . . . ?
C3 C4 C5 C10 18.3(3) . . . . ?
C10 C5 C6 C7 0.7(3) . . . . ?
C4 C5 C6 C7 -179.4(2) . . . . ?
C5 C6 C7 C8 -1.6(4) . . . . ?
C6 C7 C8 C9 1.2(4) . . . . ?
C7 C8 C9 C10 0.0(3) . . . . ?
C8 C9 C10 C5 -0.9(3) . . . . ?
C8 C9 C10 C11 179.57(17) . . . . ?
C6 C5 C10 C9 0.5(3) . . . . ?
C4 C5 C10 C9 -179.4(2) . . . . ?
C6 C5 C10 C11 -179.91(17) . . . . ?
C4 C5 C10 C11 0.2(3) . . . . ?
C9 C10 C11 N1 16.3(3) . . . . ?
C5 C10 C11 N1 -163.29(16) . . . . ?
C9 C10 C11 C2 -167.09(16) . . . . ?
C5 C10 C11 C2 13.3(2) . . . . ?
C3 C2 C11 N1 133.37(16) . . . . ?
C1 C2 C11 N1 6.54(19) . . . . ?
C3 C2 C11 C10 -43.6(2) . . . . ?
C1 C2 C11 C10 -170.38(14) . . . . ?
N2 C1 C12 C17 -56.2(2) . . . . ?
C2 C1 C12 C17 57.7(2) . . . . ?
N2 C1 C12 C13 124.45(17) . . . . ?
C2 C1 C12 C13 -121.57(18) . . . . ?
C17 C12 C13 C14 -1.9(3) . . . . ?
C1 C12 C13 C14 177.42(17) . . . . ?
C12 C13 C14 C15 1.4(3) . . . . ?
C13 C14 C15 O1 -179.27(18) . . . . ?
C13 C14 C15 C16 -0.1(3) . . . . ?
O1 C15 C16 C17 178.54(19) . . . . ?
C14 C15 C16 C17 -0.6(3) . . . . ?
C13 C12 C17 C16 1.3(3) . . . . ?
C1 C12 C17 C16 -178.07(17) . . . . ?
C15 C16 C17 C12 -0.1(3) . . . . ?
C24 C19 C20 C21 -3.1(3) . . . . ?
N3 C19 C20 C21 179.64(14) . . . . ?
C19 C20 C21 C22 0.0(2) . . . . ?
C20 C21 C22 C23 3.1(3) . . . . ?
C20 C21 C22 N4 -177.99(15) . . . . ?
C21 C22 C23 C24 -3.1(3) . . . . ?
N4 C22 C23 C24 177.99(16) . . . . ?
C22 C23 C24 C19 -0.1(3) . . . . ?
C20 C19 C24 C23 3.1(3) . . . . ?
N3 C19 C24 C23 -179.84(17) . . . . ?
C10 C11 N1 N2 174.80(14) . . . . ?
C2 C11 N1 N2 -1.98(18) . . . . ?
N3 C18 N2 N1 -15.3(2) . . . . ?
S1 C18 N2 N1 162.15(12) . . . . ?
N3 C18 N2 C1 -173.22(15) . . . . ?
S1 C18 N2 C1 4.3(2) . . . . ?
C11 N1 N2 C18 -164.32(14) . . . . ?
C11 N1 N2 C1 -3.84(17) . . . . ?
C12 C1 N2 C18 -72.0(2) . . . . ?
C2 C1 N2 C18 166.47(15) . . . . ?
C12 C1 N2 N1 128.90(14) . . . . ?
C2 C1 N2 N1 7.43(17) . . . . ?
N2 C18 N3 C19 -177.64(15) . . . . ?
S1 C18 N3 C19 5.0(3) . . . . ?
C24 C19 N3 C18 32.4(3) . . . . ?
C20 C19 N3 C18 -150.43(17) . . . . ?
C21 C22 N4 O2 177.44(17) . . . . ?
C23 C22 N4 O2 -3.6(3) . . . . ?
C21 C22 N4 O3 -4.2(2) . . . . ?
C23 C22 N4 O3 174.78(17) . . . . ?
C16 C15 O1 C25 -0.6(3) . . . . ?
C14 C15 O1 C25 178.5(2) . . . . ?
